data_7128161
loop_
_publ_author_name
'Yang, Wenbang'
'Wang, Wenqing'
'Zhang, Leran'
'Zhang, Li'
'Ruan, Huapeng'
'Feng, Zhongtao'
'Fang, Yong'
'Wang, Xinping'

_publ_section_title
;
 Persistent 2<i>c</i>-3<i>e</i> \s-bonded heteronuclear radical cations
 centered on S/Se and P/As atoms.
;
_journal_issue 41
_journal_name_full 'Chemical communications (Cambridge, England)'
_journal_page_first 5067
_journal_page_last 5070
_journal_paper_doi 10.1039/d1cc01117k
_journal_volume 57
_journal_year 2021
_chemical_formula_sum 'C34 H33 As Se'
_chemical_formula_weight 595.48
_space_group_crystal_system triclinic
_space_group_IT_number 2
_space_group_name_Hall '-P 1'
_space_group_name_H-M_alt 'P -1'
_atom_sites_solution_hydrogens geom
_audit_creation_method SHELXL-2018/3
_audit_update_record
;
2021-02-02 deposited with the CCDC.	2021-04-07 downloaded from the CCDC.
;
_cell_angle_alpha 66.9580(10)
_cell_angle_beta 69.6880(10)
_cell_angle_gamma 79.6480(10)
_cell_formula_units_Z 2
_cell_length_a 10.4307(4)
_cell_length_b 11.4296(4)
_cell_length_c 13.3226(4)
_cell_measurement_reflns_used 9939
_cell_measurement_temperature 193(2)
_cell_measurement_theta_max 53.86
_cell_measurement_theta_min 3.29
_cell_volume 1368.93(8)
_computing_structure_refinement 'SHELXL-2018/3 (Sheldrick, 2018)'
_computing_structure_solution 'SHELXT 2014/5 (Sheldrick, 2014)'
_diffrn_ambient_temperature 193(2)
_diffrn_measured_fraction_theta_full 0.988
_diffrn_measured_fraction_theta_max 0.987
_diffrn_measurement_device_type 'Bruker D8 VENTURE PHOTONII'
_diffrn_radiation_type GaK\a
_diffrn_radiation_wavelength 1.34139
_diffrn_reflns_av_R_equivalents 0.0310
_diffrn_reflns_av_unetI/netI 0.0273
_diffrn_reflns_Laue_measured_fraction_full 0.988
_diffrn_reflns_Laue_measured_fraction_max 0.987
_diffrn_reflns_limit_h_max 12
_diffrn_reflns_limit_h_min -12
_diffrn_reflns_limit_k_max 13
_diffrn_reflns_limit_k_min -13
_diffrn_reflns_limit_l_max 16
_diffrn_reflns_limit_l_min -16
_diffrn_reflns_number 16063
_diffrn_reflns_point_group_measured_fraction_full 0.988
_diffrn_reflns_point_group_measured_fraction_max 0.987
_diffrn_reflns_theta_full 53.594
_diffrn_reflns_theta_max 53.859
_diffrn_reflns_theta_min 3.294
_exptl_absorpt_coefficient_mu 2.294
_exptl_crystal_colour orange
_exptl_crystal_density_diffrn 1.445
_exptl_crystal_description block
_exptl_crystal_F_000 608
_exptl_crystal_size_max 0.160
_exptl_crystal_size_mid 0.150
_exptl_crystal_size_min 0.130
_refine_diff_density_max 0.546
_refine_diff_density_min -0.433
_refine_diff_density_rms 0.053
_refine_ls_extinction_method none
_refine_ls_goodness_of_fit_ref 1.041
_refine_ls_hydrogen_treatment constr
_refine_ls_matrix_type full
_refine_ls_number_parameters 331
_refine_ls_number_reflns 4945
_refine_ls_number_restraints 0
_refine_ls_restrained_S_all 1.041
_refine_ls_R_factor_all 0.0274
_refine_ls_R_factor_gt 0.0258
_refine_ls_shift/su_max 0.001
_refine_ls_shift/su_mean 0.000
_refine_ls_structure_factor_coef Fsqd
_refine_ls_weighting_details 'w=1/[\s^2^(Fo^2^)+(0.0344P)^2^+0.8579P] where P=(Fo^2^+2Fc^2^)/3'
_refine_ls_weighting_scheme calc
_refine_ls_wR_factor_gt 0.0700
_refine_ls_wR_factor_ref 0.0713
_reflns_Friedel_coverage 0.000
_reflns_number_gt 4611
_reflns_number_total 4945
_reflns_threshold_expression 'I > 2\s(I)'
_cod_data_source_file d1cc01117k2.cif
_cod_data_source_block 20200613YWB_0m_a
_cod_depositor_comments 'Adding full bibliography for 7128158--7128161.cif.'
_cod_database_code 7128161
_shelx_shelxl_version_number 2018/3
_shelx_space_group_comment
;
The symmetry employed for this shelxl refinement is uniquely defined
by the following loop, which should always be used as a source of
symmetry information in preference to the above space-group names.
They are only intended as comments.
;
_shelx_estimated_absorpt_t_min 0.710
_shelx_estimated_absorpt_t_max 0.755

loop_
_space_group_symop_operation_xyz
'x, y, z'
'-x, -y, -z'

loop_
_atom_site_label
_atom_site_type_symbol
_atom_site_fract_x
_atom_site_fract_y
_atom_site_fract_z
_atom_site_U_iso_or_equiv
_atom_site_adp_type
_atom_site_occupancy
_atom_site_site_symmetry_order
_atom_site_calc_flag
_atom_site_refinement_flags_posn
_atom_site_refinement_flags_adp
_atom_site_refinement_flags_occupancy
_atom_site_disorder_assembly
_atom_site_disorder_group
As1 As 0.70958(2) 0.67657(2) 0.66495(2) 0.02243(8) Uani 1 1 d . . . . .
Se1 Se 0.55370(2) 0.45909(2) 0.88286(2) 0.03096(8) Uani 1 1 d . . . . .
C1 C 0.7288(2) 0.42293(18) 0.90976(16) 0.0278(4) Uani 1 1 d . . . . .
C2 C 0.7283(2) 0.3230(2) 1.01015(18) 0.0371(5) Uani 1 1 d . . . . .
H2 H 0.646722 0.279064 1.056161 0.045 Uiso 1 1 calc R U . . .
C3 C 0.8453(3) 0.2849(2) 1.0458(2) 0.0455(6) Uani 1 1 d . . . . .
H3 H 0.842802 0.216363 1.115823 0.055 Uiso 1 1 calc R U . . .
C4 C 0.9624(3) 0.3463(2) 0.9799(2) 0.0434(5) Uani 1 1 d . . . . .
H4 H 1.042253 0.319008 1.003489 0.052 Uiso 1 1 calc R U . . .
C5 C 0.9678(2) 0.4507(2) 0.87605(18) 0.0326(4) Uani 1 1 d . . . . .
C6 C 1.0913(2) 0.5136(2) 0.8122(2) 0.0391(5) Uani 1 1 d . . . . .
H6 H 1.168779 0.484782 0.838964 0.047 Uiso 1 1 calc R U . . .
C7 C 1.1009(2) 0.6143(2) 0.7133(2) 0.0383(5) Uani 1 1 d . . . . .
H7 H 1.184909 0.655136 0.670477 0.046 Uiso 1 1 calc R U . . .
C8 C 0.9856(2) 0.65792(19) 0.67468(17) 0.0306(4) Uani 1 1 d . . . . .
H8 H 0.993739 0.728292 0.604910 0.037 Uiso 1 1 calc R U . . .
C9 C 0.86098(19) 0.60274(18) 0.73389(16) 0.0255(4) Uani 1 1 d . . . . .
C10 C 0.8489(2) 0.49324(18) 0.83761(16) 0.0266(4) Uani 1 1 d . . . . .
C11 C 0.5837(2) 0.38096(19) 0.77211(18) 0.0311(4) Uani 1 1 d . . . . .
C12 C 0.4925(2) 0.4161(2) 0.7090(2) 0.0441(5) Uani 1 1 d . . . . .
H12 H 0.420359 0.477993 0.719915 0.053 Uiso 1 1 calc R U . . .
C13 C 0.5075(3) 0.3601(3) 0.6296(2) 0.0544(7) Uani 1 1 d . . . . .
H13 H 0.443582 0.382378 0.587958 0.065 Uiso 1 1 calc R U . . .
C14 C 0.6132(3) 0.2731(2) 0.6107(2) 0.0514(6) Uani 1 1 d . . . . .
H14 H 0.622815 0.235429 0.556173 0.062 Uiso 1 1 calc R U . . .
C15 C 0.7052(3) 0.2408(3) 0.6713(3) 0.0548(7) Uani 1 1 d . . . . .
H15 H 0.779892 0.182054 0.657211 0.066 Uiso 1 1 calc R U . . .
C16 C 0.6900(2) 0.2933(2) 0.7530(2) 0.0440(6) Uani 1 1 d . . . . .
H16 H 0.752834 0.268815 0.795796 0.053 Uiso 1 1 calc R U . . .
C17 C 0.60531(18) 0.80415(17) 0.73363(15) 0.0232(4) Uani 1 1 d . . . . .
C18 C 0.62382(19) 0.83476(18) 0.82036(16) 0.0267(4) Uani 1 1 d . . . . .
C19 C 0.5345(2) 0.92575(19) 0.85839(17) 0.0309(4) Uani 1 1 d . . . . .
H19 H 0.547615 0.946408 0.916526 0.037 Uiso 1 1 calc R U . . .
C20 C 0.4276(2) 0.98734(19) 0.81521(17) 0.0311(4) Uani 1 1 d . . . . .
C21 C 0.4085(2) 0.95418(18) 0.73209(16) 0.0297(4) Uani 1 1 d . . . . .
H21 H 0.335179 0.994579 0.701823 0.036 Uiso 1 1 calc R U . . .
C22 C 0.49410(19) 0.86310(18) 0.69175(16) 0.0262(4) Uani 1 1 d . . . . .
C23 C 0.7355(2) 0.7754(2) 0.87562(18) 0.0349(5) Uani 1 1 d . . . . .
H23A H 0.726292 0.683115 0.912184 0.052 Uiso 1 1 calc R U . . .
H23B H 0.727564 0.811270 0.933479 0.052 Uiso 1 1 calc R U . . .
H23C H 0.825001 0.793226 0.817080 0.052 Uiso 1 1 calc R U . . .
C24 C 0.3340(3) 1.0859(2) 0.8589(2) 0.0455(6) Uani 1 1 d . . . . .
H24A H 0.281364 1.135038 0.806059 0.068 Uiso 1 1 calc R U . . .
H24B H 0.388806 1.143341 0.864127 0.068 Uiso 1 1 calc R U . . .
H24C H 0.271063 1.043322 0.934911 0.068 Uiso 1 1 calc R U . . .
C25 C 0.4625(2) 0.8316(2) 0.60305(19) 0.0358(5) Uani 1 1 d . . . . .
H25A H 0.536698 0.858534 0.530578 0.054 Uiso 1 1 calc R U . . .
H25B H 0.376387 0.876349 0.591496 0.054 Uiso 1 1 calc R U . . .
H25C H 0.453779 0.739626 0.629506 0.054 Uiso 1 1 calc R U . . .
C26 C 0.82028(19) 0.77979(18) 0.50840(16) 0.0255(4) Uani 1 1 d . . . . .
C27 C 0.85301(19) 0.90795(18) 0.46465(16) 0.0258(4) Uani 1 1 d . . . . .
C28 C 0.9225(2) 0.9644(2) 0.34855(17) 0.0318(4) Uani 1 1 d . . . . .
H28 H 0.943314 1.051307 0.319475 0.038 Uiso 1 1 calc R U . . .
C29 C 0.9623(2) 0.8981(2) 0.27397(17) 0.0342(5) Uani 1 1 d . . . . .
C30 C 0.9308(2) 0.7719(2) 0.31789(18) 0.0346(5) Uani 1 1 d . . . . .
H30 H 0.957693 0.725015 0.268042 0.042 Uiso 1 1 calc R U . . .
C31 C 0.8608(2) 0.71130(19) 0.43322(17) 0.0290(4) Uani 1 1 d . . . . .
C32 C 0.8202(2) 0.98754(18) 0.53909(17) 0.0309(4) Uani 1 1 d . . . . .
H32A H 0.721024 1.005446 0.564236 0.046 Uiso 1 1 calc R U . . .
H32B H 0.866387 1.067857 0.495081 0.046 Uiso 1 1 calc R U . . .
H32C H 0.851763 0.940913 0.606188 0.046 Uiso 1 1 calc R U . . .
C33 C 1.0399(3) 0.9599(3) 0.1492(2) 0.0529(6) Uani 1 1 d . . . . .
H33A H 0.979378 1.023352 0.110319 0.079 Uiso 1 1 calc R U . . .
H33B H 1.072285 0.894966 0.113870 0.079 Uiso 1 1 calc R U . . .
H33C H 1.118367 1.001719 0.142258 0.079 Uiso 1 1 calc R U . . .
C34 C 0.8332(2) 0.5721(2) 0.4736(2) 0.0391(5) Uani 1 1 d . . . . .
H34A H 0.875278 0.522354 0.533908 0.059 Uiso 1 1 calc R U . . .
H34B H 0.872145 0.541982 0.409058 0.059 Uiso 1 1 calc R U . . .
H34C H 0.734149 0.561754 0.503796 0.059 Uiso 1 1 calc R U . . .

loop_
_atom_site_aniso_label
_atom_site_aniso_U_11
_atom_site_aniso_U_22
_atom_site_aniso_U_33
_atom_site_aniso_U_23
_atom_site_aniso_U_13
_atom_site_aniso_U_12
As1 0.02473(12) 0.02215(12) 0.02162(12) -0.00898(9) -0.00710(9) -0.00134(8)
Se1 0.02643(12) 0.03154(13) 0.02911(13) -0.01008(10) -0.00305(9) -0.00030(9)
C1 0.0317(10) 0.0269(9) 0.0260(10) -0.0124(8) -0.0087(8) 0.0020(8)
C2 0.0450(12) 0.0322(11) 0.0314(11) -0.0085(9) -0.0110(9) -0.0030(9)
C3 0.0592(15) 0.0371(12) 0.0364(12) -0.0046(10) -0.0224(11) 0.0028(11)
C4 0.0489(13) 0.0444(13) 0.0424(13) -0.0149(11) -0.0271(11) 0.0094(10)
C5 0.0348(11) 0.0355(11) 0.0348(11) -0.0183(9) -0.0160(9) 0.0052(8)
C6 0.0320(11) 0.0493(13) 0.0440(12) -0.0216(11) -0.0196(10) 0.0066(10)
C7 0.0281(10) 0.0488(13) 0.0419(12) -0.0216(11) -0.0077(9) -0.0047(9)
C8 0.0296(10) 0.0324(10) 0.0301(10) -0.0120(8) -0.0085(8) -0.0017(8)
C9 0.0256(9) 0.0268(9) 0.0275(10) -0.0148(8) -0.0085(8) 0.0033(7)
C10 0.0318(10) 0.0265(9) 0.0271(10) -0.0155(8) -0.0118(8) 0.0051(8)
C11 0.0309(10) 0.0272(10) 0.0345(11) -0.0089(8) -0.0088(8) -0.0068(8)
C12 0.0373(12) 0.0440(13) 0.0525(14) -0.0129(11) -0.0207(11) -0.0011(10)
C13 0.0622(16) 0.0550(15) 0.0553(16) -0.0080(13) -0.0358(14) -0.0161(13)
C14 0.0696(17) 0.0455(14) 0.0547(15) -0.0237(12) -0.0274(13) -0.0092(12)
C15 0.0643(17) 0.0496(15) 0.0697(18) -0.0378(14) -0.0311(14) 0.0114(12)
C16 0.0469(13) 0.0429(13) 0.0585(15) -0.0283(12) -0.0300(12) 0.0108(10)
C17 0.0246(9) 0.0223(9) 0.0208(9) -0.0073(7) -0.0049(7) -0.0017(7)
C18 0.0285(10) 0.0279(9) 0.0246(9) -0.0102(8) -0.0076(8) -0.0025(8)
C19 0.0357(11) 0.0323(10) 0.0270(10) -0.0150(8) -0.0072(8) -0.0021(8)
C20 0.0322(10) 0.0278(10) 0.0276(10) -0.0108(8) -0.0022(8) 0.0005(8)
C21 0.0261(9) 0.0285(10) 0.0275(10) -0.0050(8) -0.0065(8) 0.0004(8)
C22 0.0270(9) 0.0269(9) 0.0229(9) -0.0060(7) -0.0071(7) -0.0046(7)
C23 0.0376(11) 0.0437(12) 0.0351(11) -0.0247(10) -0.0175(9) 0.0077(9)
C24 0.0462(13) 0.0445(13) 0.0429(13) -0.0238(11) -0.0083(11) 0.0128(10)
C25 0.0364(11) 0.0424(12) 0.0369(11) -0.0179(10) -0.0207(9) 0.0063(9)
C26 0.0252(9) 0.0291(9) 0.0235(9) -0.0108(8) -0.0081(7) 0.0006(7)
C27 0.0251(9) 0.0273(9) 0.0260(9) -0.0099(8) -0.0096(8) 0.0010(7)
C28 0.0295(10) 0.0324(10) 0.0289(10) -0.0063(8) -0.0091(8) -0.0009(8)
C29 0.0305(10) 0.0435(12) 0.0243(10) -0.0102(9) -0.0074(8) 0.0019(9)
C30 0.0331(11) 0.0457(12) 0.0300(11) -0.0220(9) -0.0096(9) 0.0056(9)
C31 0.0288(10) 0.0317(10) 0.0290(10) -0.0142(8) -0.0088(8) 0.0007(8)
C32 0.0353(10) 0.0274(10) 0.0306(10) -0.0125(8) -0.0067(8) -0.0053(8)
C33 0.0602(16) 0.0569(15) 0.0268(12) -0.0086(11) -0.0033(11) -0.0023(12)
C34 0.0456(12) 0.0341(11) 0.0412(12) -0.0241(10) -0.0050(10) -0.0030(9)

loop_
_atom_type_symbol
_atom_type_description
_atom_type_scat_dispersion_real
_atom_type_scat_dispersion_imag
_atom_type_scat_source
C C 0.0148 0.0070 'International Tables Vol C Tables 4.2.6.8 and 6.1.1.4'
H H 0.0000 0.0000 'International Tables Vol C Tables 4.2.6.8 and 6.1.1.4'
As As -1.3025 0.8180 'International Tables Vol C Tables 4.2.6.8 and 6.1.1.4'
Se Se -1.0986 0.9246 'International Tables Vol C Tables 4.2.6.8 and 6.1.1.4'

loop_
_geom_angle_atom_site_label_1
_geom_angle_atom_site_label_2
_geom_angle_atom_site_label_3
_geom_angle
_geom_angle_site_symmetry_1
_geom_angle_site_symmetry_3
_geom_angle_publ_flag
C17 As1 C26 104.45(7) . . ?
C17 As1 C9 106.96(7) . . ?
C26 As1 C9 98.56(8) . . ?
C11 Se1 C1 100.74(8) . . ?
C2 C1 C10 121.60(19) . . ?
C2 C1 Se1 113.05(15) . . ?
C10 C1 Se1 125.30(14) . . ?
C1 C2 C3 121.4(2) . . ?
C1 C2 H2 119.3 . . ?
C3 C2 H2 119.3 . . ?
C4 C3 C2 119.6(2) . . ?
C4 C3 H3 120.2 . . ?
C2 C3 H3 120.2 . . ?
C3 C4 C5 121.2(2) . . ?
C3 C4 H4 119.4 . . ?
C5 C4 H4 119.4 . . ?
C6 C5 C4 118.9(2) . . ?
C6 C5 C10 120.45(19) . . ?
C4 C5 C10 120.6(2) . . ?
C7 C6 C5 121.0(2) . . ?
C7 C6 H6 119.5 . . ?
C5 C6 H6 119.5 . . ?
C6 C7 C8 119.4(2) . . ?
C6 C7 H7 120.3 . . ?
C8 C7 H7 120.3 . . ?
C9 C8 C7 122.68(19) . . ?
C9 C8 H8 118.7 . . ?
C7 C8 H8 118.7 . . ?
C8 C9 C10 119.07(17) . . ?
C8 C9 As1 116.97(14) . . ?
C10 C9 As1 123.90(14) . . ?
C1 C10 C5 115.63(18) . . ?
C1 C10 C9 127.02(17) . . ?
C5 C10 C9 117.32(18) . . ?
C16 C11 C12 119.4(2) . . ?
C16 C11 Se1 123.36(16) . . ?
C12 C11 Se1 117.23(16) . . ?
C11 C12 C13 119.6(2) . . ?
C11 C12 H12 120.2 . . ?
C13 C12 H12 120.2 . . ?
C14 C13 C12 120.8(2) . . ?
C14 C13 H13 119.6 . . ?
C12 C13 H13 119.6 . . ?
C13 C14 C15 119.4(2) . . ?
C13 C14 H14 120.3 . . ?
C15 C14 H14 120.3 . . ?
C14 C15 C16 120.6(2) . . ?
C14 C15 H15 119.7 . . ?
C16 C15 H15 119.7 . . ?
C11 C16 C15 120.1(2) . . ?
C11 C16 H16 119.9 . . ?
C15 C16 H16 119.9 . . ?
C22 C17 C18 118.78(16) . . ?
C22 C17 As1 112.37(13) . . ?
C18 C17 As1 128.72(14) . . ?
C19 C18 C17 118.79(18) . . ?
C19 C18 C23 116.97(17) . . ?
C17 C18 C23 124.24(17) . . ?
C20 C19 C18 122.92(18) . . ?
C20 C19 H19 118.5 . . ?
C18 C19 H19 118.5 . . ?
C19 C20 C21 117.71(18) . . ?
C19 C20 C24 120.90(19) . . ?
C21 C20 C24 121.38(19) . . ?
C20 C21 C22 121.68(18) . . ?
C20 C21 H21 119.2 . . ?
C22 C21 H21 119.2 . . ?
C21 C22 C17 120.05(17) . . ?
C21 C22 C25 117.51(17) . . ?
C17 C22 C25 122.44(17) . . ?
C18 C23 H23A 109.5 . . ?
C18 C23 H23B 109.5 . . ?
H23A C23 H23B 109.5 . . ?
C18 C23 H23C 109.5 . . ?
H23A C23 H23C 109.5 . . ?
H23B C23 H23C 109.5 . . ?
C20 C24 H24A 109.5 . . ?
C20 C24 H24B 109.5 . . ?
H24A C24 H24B 109.5 . . ?
C20 C24 H24C 109.5 . . ?
H24A C24 H24C 109.5 . . ?
H24B C24 H24C 109.5 . . ?
C22 C25 H25A 109.5 . . ?
C22 C25 H25B 109.5 . . ?
H25A C25 H25B 109.5 . . ?
C22 C25 H25C 109.5 . . ?
H25A C25 H25C 109.5 . . ?
H25B C25 H25C 109.5 . . ?
C27 C26 C31 118.76(17) . . ?
C27 C26 As1 129.19(14) . . ?
C31 C26 As1 111.90(14) . . ?
C28 C27 C26 119.35(18) . . ?
C28 C27 C32 117.83(17) . . ?
C26 C27 C32 122.79(17) . . ?
C29 C28 C27 122.35(19) . . ?
C29 C28 H28 118.8 . . ?
C27 C28 H28 118.8 . . ?
C30 C29 C28 117.92(19) . . ?
C30 C29 C33 120.5(2) . . ?
C28 C29 C33 121.6(2) . . ?
C29 C30 C31 121.95(19) . . ?
C29 C30 H30 119.0 . . ?
C31 C30 H30 119.0 . . ?
C30 C31 C26 119.67(18) . . ?
C30 C31 C34 117.99(18) . . ?
C26 C31 C34 122.33(18) . . ?
C27 C32 H32A 109.5 . . ?
C27 C32 H32B 109.5 . . ?
H32A C32 H32B 109.5 . . ?
C27 C32 H32C 109.5 . . ?
H32A C32 H32C 109.5 . . ?
H32B C32 H32C 109.5 . . ?
C29 C33 H33A 109.5 . . ?
C29 C33 H33B 109.5 . . ?
H33A C33 H33B 109.5 . . ?
C29 C33 H33C 109.5 . . ?
H33A C33 H33C 109.5 . . ?
H33B C33 H33C 109.5 . . ?
C31 C34 H34A 109.5 . . ?
C31 C34 H34B 109.5 . . ?
H34A C34 H34B 109.5 . . ?
C31 C34 H34C 109.5 . . ?
H34A C34 H34C 109.5 . . ?
H34B C34 H34C 109.5 . . ?

loop_
_geom_bond_atom_site_label_1
_geom_bond_atom_site_label_2
_geom_bond_distance
_geom_bond_site_symmetry_2
_geom_bond_publ_flag
As1 C17 1.9825(18) . ?
As1 C26 1.9916(19) . ?
As1 C9 1.9927(19) . ?
Se1 C11 1.919(2) . ?
Se1 C1 1.925(2) . ?
C1 C2 1.376(3) . ?
C1 C10 1.435(3) . ?
C2 C3 1.398(3) . ?
C2 H2 0.9500 . ?
C3 C4 1.354(4) . ?
C3 H3 0.9500 . ?
C4 C5 1.421(3) . ?
C4 H4 0.9500 . ?
C5 C6 1.412(3) . ?
C5 C10 1.438(3) . ?
C6 C7 1.354(3) . ?
C6 H6 0.9500 . ?
C7 C8 1.405(3) . ?
C7 H7 0.9500 . ?
C8 C9 1.379(3) . ?
C8 H8 0.9500 . ?
C9 C10 1.440(3) . ?
C11 C16 1.379(3) . ?
C11 C12 1.388(3) . ?
C12 C13 1.389(4) . ?
C12 H12 0.9500 . ?
C13 C14 1.370(4) . ?
C13 H13 0.9500 . ?
C14 C15 1.373(4) . ?
C14 H14 0.9500 . ?
C15 C16 1.388(3) . ?
C15 H15 0.9500 . ?
C16 H16 0.9500 . ?
C17 C22 1.409(3) . ?
C17 C18 1.411(3) . ?
C18 C19 1.394(3) . ?
C18 C23 1.510(3) . ?
C19 C20 1.384(3) . ?
C19 H19 0.9500 . ?
C20 C21 1.385(3) . ?
C20 C24 1.512(3) . ?
C21 C22 1.393(3) . ?
C21 H21 0.9500 . ?
C22 C25 1.510(3) . ?
C23 H23A 0.9800 . ?
C23 H23B 0.9800 . ?
C23 H23C 0.9800 . ?
C24 H24A 0.9800 . ?
C24 H24B 0.9800 . ?
C24 H24C 0.9800 . ?
C25 H25A 0.9800 . ?
C25 H25B 0.9800 . ?
C25 H25C 0.9800 . ?
C26 C27 1.405(3) . ?
C26 C31 1.413(3) . ?
C27 C28 1.394(3) . ?
C27 C32 1.512(3) . ?
C28 C29 1.386(3) . ?
C28 H28 0.9500 . ?
C29 C30 1.381(3) . ?
C29 C33 1.506(3) . ?
C30 C31 1.394(3) . ?
C30 H30 0.9500 . ?
C31 C34 1.514(3) . ?
C32 H32A 0.9800 . ?
C32 H32B 0.9800 . ?
C32 H32C 0.9800 . ?
C33 H33A 0.9800 . ?
C33 H33B 0.9800 . ?
C33 H33C 0.9800 . ?
C34 H34A 0.9800 . ?
C34 H34B 0.9800 . ?
C34 H34C 0.9800 . ?

loop_
_geom_torsion_atom_site_label_1
_geom_torsion_atom_site_label_2
_geom_torsion_atom_site_label_3
_geom_torsion_atom_site_label_4
_geom_torsion
_geom_torsion_site_symmetry_1
_geom_torsion_site_symmetry_2
_geom_torsion_site_symmetry_3
_geom_torsion_site_symmetry_4
_geom_torsion_publ_flag
C10 C1 C2 C3 -0.5(3) . . . . ?
Se1 C1 C2 C3 -178.28(17) . . . . ?
C1 C2 C3 C4 -0.8(4) . . . . ?
C2 C3 C4 C5 1.3(4) . . . . ?
C3 C4 C5 C6 178.2(2) . . . . ?
C3 C4 C5 C10 -0.6(3) . . . . ?
C4 C5 C6 C7 -179.3(2) . . . . ?
C10 C5 C6 C7 -0.5(3) . . . . ?
C5 C6 C7 C8 0.9(3) . . . . ?
C6 C7 C8 C9 0.5(3) . . . . ?
C7 C8 C9 C10 -2.2(3) . . . . ?
C7 C8 C9 As1 -179.41(15) . . . . ?
C2 C1 C10 C5 1.2(3) . . . . ?
Se1 C1 C10 C5 178.64(13) . . . . ?
C2 C1 C10 C9 -176.87(18) . . . . ?
Se1 C1 C10 C9 0.6(3) . . . . ?
C6 C5 C10 C1 -179.48(18) . . . . ?
C4 C5 C10 C1 -0.6(3) . . . . ?
C6 C5 C10 C9 -1.2(3) . . . . ?
C4 C5 C10 C9 177.63(18) . . . . ?
C8 C9 C10 C1 -179.48(18) . . . . ?
As1 C9 C10 C1 -2.5(3) . . . . ?
C8 C9 C10 C5 2.5(3) . . . . ?
As1 C9 C10 C5 179.51(13) . . . . ?
C16 C11 C12 C13 1.7(3) . . . . ?
Se1 C11 C12 C13 -178.41(18) . . . . ?
C11 C12 C13 C14 -1.7(4) . . . . ?
C12 C13 C14 C15 0.2(4) . . . . ?
C13 C14 C15 C16 1.5(4) . . . . ?
C12 C11 C16 C15 0.0(4) . . . . ?
Se1 C11 C16 C15 -180.0(2) . . . . ?
C14 C15 C16 C11 -1.5(4) . . . . ?
C22 C17 C18 C19 -2.4(3) . . . . ?
As1 C17 C18 C19 -177.85(14) . . . . ?
C22 C17 C18 C23 177.79(18) . . . . ?
As1 C17 C18 C23 2.3(3) . . . . ?
C17 C18 C19 C20 0.3(3) . . . . ?
C23 C18 C19 C20 -179.86(19) . . . . ?
C18 C19 C20 C21 1.2(3) . . . . ?
C18 C19 C20 C24 -179.7(2) . . . . ?
C19 C20 C21 C22 -0.7(3) . . . . ?
C24 C20 C21 C22 -179.76(19) . . . . ?
C20 C21 C22 C17 -1.4(3) . . . . ?
C20 C21 C22 C25 178.61(18) . . . . ?
C18 C17 C22 C21 3.0(3) . . . . ?
As1 C17 C22 C21 179.13(14) . . . . ?
C18 C17 C22 C25 -177.08(18) . . . . ?
As1 C17 C22 C25 -0.9(2) . . . . ?
C31 C26 C27 C28 0.9(3) . . . . ?
As1 C26 C27 C28 -174.33(14) . . . . ?
C31 C26 C27 C32 -177.03(18) . . . . ?
As1 C26 C27 C32 7.7(3) . . . . ?
C26 C27 C28 C29 -0.7(3) . . . . ?
C32 C27 C28 C29 177.32(19) . . . . ?
C27 C28 C29 C30 0.1(3) . . . . ?
C27 C28 C29 C33 -178.8(2) . . . . ?
C28 C29 C30 C31 0.2(3) . . . . ?
C33 C29 C30 C31 179.2(2) . . . . ?
C29 C30 C31 C26 0.0(3) . . . . ?
C29 C30 C31 C34 -178.99(19) . . . . ?
C27 C26 C31 C30 -0.5(3) . . . . ?
As1 C26 C31 C30 175.48(15) . . . . ?
C27 C26 C31 C34 178.36(19) . . . . ?
As1 C26 C31 C34 -5.6(2) . . . . ?
